data_1008316
loop_
_publ_author_name
'Beck, H P'
'Strobel, C'

_publ_section_title
;
Zur Hochdruckpolymorphie der Seltenerdsulfidiodide Ln S I
;
_journal_coden_ASTM ZAACAB
_journal_name_full
;
Zeitschrift fuer Anorganische und Allgemeine Chemie
;
_journal_page_first 229
_journal_page_last 239
_journal_paper_doi 10.1002/zaac.19865350427
_journal_volume 535
_journal_year 1986
_chemical_formula_structural 'Ce S I'
_chemical_formula_sum 'Ce I S'
_chemical_name_systematic 'Cerium sulfide iodide - $-alpha'
_space_group_IT_number 61
_symmetry_cell_setting orthorhombic
_symmetry_Int_Tables_number 61
_symmetry_space_group_name_Hall '-P 2ac 2ab'
_symmetry_space_group_name_H-M 'P b c a'
_cell_angle_alpha 90
_cell_angle_beta 90
_cell_angle_gamma 90
_cell_formula_units_Z 8
_cell_length_a 7.33
_cell_length_b 7.05
_cell_length_c 14.35
_cell_volume 741.6
_cod_database_code 1008316

loop_
_symmetry_equiv_pos_as_xyz
x,y,z
1/2+x,1/2-y,-z
-x,1/2+y,1/2-z
1/2-x,-y,1/2+z
-x,-y,-z
1/2-x,1/2+y,z
x,1/2-y,1/2+z
1/2+x,y,1/2-z

loop_
_atom_site_label
_atom_site_type_symbol
_atom_site_symmetry_multiplicity
_atom_site_Wyckoff_symbol
_atom_site_fract_x
_atom_site_fract_y
_atom_site_fract_z
_atom_site_occupancy
_atom_site_attached_hydrogens
_atom_site_calc_flag
Ce1 Ce3+ 8 c 0.0293 0.2426 0.9159 1. 0 d
S1 S2- 8 c 0.2584 0.4994 0.5241 1. 0 d
I1 I1- 8 c 0.4061 0.3159 0.8009 1. 0 d

loop_
_atom_type_symbol
_atom_type_oxidation_number
Ce3+ 3.000
S2- -2.000
I1- -1.000
